data_2242982
loop_
_publ_author_name
'Palominos, Franco'
'Mu\~noz, Carolina'
'Oyarzun, Poldie'
'Sald\'ias, Marianela'
'Vega, Andr\'es'

_publ_section_title
;
 Crystal structures and Hirshfeld surface analysis of
 [\k^2^-<i>P</i>,<i>N</i>-{(C~6~H~5~)~2~(C~5~H~5~N)P}Re(CO)~3~Br]&#x00B7;2CHCl~3~
 and the product of its reaction with piperidine,
 [<i>P</i>-{(C~6~H~5~)~2~(C~5~H~5~N)P}(C~5~H~11~N)Re(CO)~3~Br]
;
_journal_issue 7
_journal_name_full 'Acta Crystallographica Section E'
_journal_page_first 1005
_journal_page_last 1010
_journal_paper_doi 10.1107/S2056989019008089
_journal_volume 75
_journal_year 2019
_chemical_formula_iupac '[Re Br (C17 H14 N P) (C O)3], 2C H Cl3'
_chemical_formula_moiety 'C20 H14 Br N O3 P Re, 2(C H Cl3)'
_chemical_formula_sum 'C22 H16 Br Cl6 N O3 P Re'
_chemical_formula_weight 852.14
_chemical_name_systematic
'Bromidotricarbonyl[diphenyl(pyridin-2-yl)phosphane-\k^2^<i>N</i>,<i>P</i>]rhenium(I) chloroform disolvate, [ReBr(C~17~H~14~NP)(CO)~3~]\\cdot2CHCl~3~'
_space_group_crystal_system monoclinic
_space_group_IT_number 14
_space_group_name_Hall '-P 2ybc'
_space_group_name_H-M_alt 'P 1 21/c 1'
_symmetry_space_group_name_Hall '-P 2ybc'
_symmetry_space_group_name_H-M 'P 1 21/c 1'
_atom_sites_solution_hydrogens geom
_atom_sites_solution_primary direct
_atom_sites_solution_secondary difmap
_audit_creation_method SHELXL-2014/7
_cell_angle_alpha 90
_cell_angle_beta 92.701(4)
_cell_angle_gamma 90
_cell_formula_units_Z 4
_cell_length_a 14.194(4)
_cell_length_b 12.314(4)
_cell_length_c 16.249(5)
_cell_measurement_reflns_used 6313
_cell_measurement_temperature 150(2)
_cell_measurement_theta_max 28.47
_cell_measurement_theta_min 2.49
_cell_volume 2836.9(15)
_computing_cell_refinement
;
SMART (Bruker, 2012)
;
_computing_data_collection
;
SMART (Bruker, 2012)
;
_computing_data_reduction
;
SAINT (Bruker, 2012)
;
_computing_molecular_graphics
;
SHELXTL (Sheldrick, 2008) and Mercury (Macrae <i>et al.</i>,
2008)
;
_computing_publication_material
;
SHELXL2014 (Sheldrick, 2015), PLATON (Spek, 2009) and
publCIF (Westrip, 2010)
;
_computing_structure_refinement
;
SHELXL2014 (Sheldrick, 2015)
;
_computing_structure_solution
;
SHELXS (Sheldrick, 2008)
;
_diffrn_ambient_temperature 150(2)
_diffrn_measured_fraction_theta_full 0.998
_diffrn_measured_fraction_theta_max 0.998
_diffrn_measurement_device_type 'Bruker SMART CCD area detector'
_diffrn_measurement_method 'phi and omega scans'
_diffrn_radiation_type MoK\a
_diffrn_radiation_wavelength 0.71073
_diffrn_reflns_av_R_equivalents 0.0480
_diffrn_reflns_av_unetI/netI 0.0492
_diffrn_reflns_limit_h_max 17
_diffrn_reflns_limit_h_min -17
_diffrn_reflns_limit_k_max 15
_diffrn_reflns_limit_k_min -15
_diffrn_reflns_limit_l_max 20
_diffrn_reflns_limit_l_min -19
_diffrn_reflns_number 19979
_diffrn_reflns_theta_full 25.242
_diffrn_reflns_theta_max 25.999
_diffrn_reflns_theta_min 2.491
_diffrn_source 'sealed tube'
_exptl_absorpt_coefficient_mu 6.339
_exptl_absorpt_correction_T_max 0.7460
_exptl_absorpt_correction_T_min 0.3863
_exptl_absorpt_correction_type multi-scan
_exptl_absorpt_process_details
;
(SADABS; Bruker, 2012)
;
_exptl_crystal_colour yellow
_exptl_crystal_density_diffrn 1.995
_exptl_crystal_description block
_exptl_crystal_F_000 1624
_exptl_crystal_size_max 0.156
_exptl_crystal_size_mid 0.128
_exptl_crystal_size_min 0.054
_refine_diff_density_max 0.388
_refine_diff_density_min -0.348
_refine_ls_extinction_coef 0.00027(8)
_refine_ls_extinction_expression Fc^*^=kFc[1+0.001xFc^2^\l^3^/sin(2\q)]^-1/4^
_refine_ls_extinction_method
;
SHELXL2014 (Sheldrick, 2015)
;
_refine_ls_goodness_of_fit_ref 0.989
_refine_ls_hydrogen_treatment constr
_refine_ls_matrix_type full
_refine_ls_number_parameters 317
_refine_ls_number_reflns 5550
_refine_ls_number_restraints 0
_refine_ls_restrained_S_all 0.989
_refine_ls_R_factor_all 0.0369
_refine_ls_R_factor_gt 0.0263
_refine_ls_shift/su_max 0.000
_refine_ls_shift/su_mean 0.000
_refine_ls_structure_factor_coef Fsqd
_refine_ls_weighting_details 'w=1/[\s^2^(Fo^2^)] where P=(Fo^2^+2Fc^2^)/3'
_refine_ls_weighting_scheme calc
_refine_ls_wR_factor_gt 0.0595
_refine_ls_wR_factor_ref 0.0647
_reflns_number_gt 4526
_reflns_number_total 5550
_reflns_threshold_expression 'I > 2\s(I)'
_cod_data_source_file nk2249sup1.cif
_cod_data_source_block I-2CHCl3
_cod_original_cell_volume 2836.7(15)
_cod_database_code 2242982
_shelx_space_group_comment
;
The symmetry employed for this shelxl refinement is uniquely defined
by the following loop, which should always be used as a source of
symmetry information in preference to the above space-group names.
They are only intended as comments.
;

loop_
_space_group_symop_operation_xyz
'x, y, z'
'-x, y+1/2, -z+1/2'
'-x, -y, -z'
'x, -y-1/2, z-1/2'

loop_
_atom_site_type_symbol
_atom_site_label
_atom_site_fract_x
_atom_site_fract_y
_atom_site_fract_z
_atom_site_U_iso_or_equiv
_atom_site_adp_type
_atom_site_calc_flag
_atom_site_occupancy
Re Re1 0.29082(2) 0.42455(2) 0.08046(2) 0.06954(7) Uani d 1
Br Br1 0.45807(3) 0.36073(4) 0.13313(3) 0.07781(13) Uani d 1
P P1 0.25501(8) 0.23375(8) 0.04434(7) 0.0705(3) Uani d 1
N N1 0.3373(3) 0.3742(3) -0.0392(2) 0.0722(9) Uani d 1
C C1 0.2470(3) 0.4367(3) 0.1897(3) 0.0742(11) Uani d 1
O O1 0.2190(3) 0.4391(3) 0.2547(2) 0.0860(9) Uani d 1
C C2 0.1733(4) 0.4761(3) 0.0367(3) 0.0779(11) Uani d 1
O O2 0.1045(3) 0.5103(3) 0.0100(2) 0.0879(9) Uani d 1
C C3 0.3368(4) 0.5732(4) 0.0793(3) 0.0792(11) Uani d 1
O O3 0.3635(3) 0.6583(3) 0.0772(2) 0.0949(10) Uani d 1
C C4 0.3826(3) 0.4234(4) -0.0986(3) 0.0783(11) Uani d 1
H H4 0.3974 0.4967 -0.0932 0.094 Uiso calc 1
C C5 0.4076(4) 0.3694(4) -0.1669(3) 0.0861(13) Uani d 1
H H5 0.4382 0.4061 -0.2079 0.103 Uiso calc 1
C C6 0.3879(4) 0.2598(4) -0.1759(3) 0.0855(13) Uani d 1
H H6 0.4053 0.2222 -0.2224 0.103 Uiso calc 1
C C7 0.3422(3) 0.2081(4) -0.1148(3) 0.0792(11) Uani d 1
H H7 0.3283 0.1344 -0.1189 0.095 Uiso calc 1
C C8 0.3171(3) 0.2667(3) -0.0476(3) 0.0701(10) Uani d 1
C C9 0.3085(3) 0.1116(3) 0.0857(3) 0.0735(11) Uani d 1
C C10 0.4032(4) 0.0890(3) 0.0778(3) 0.0788(12) Uani d 1
H H10 0.4404 0.1362 0.0486 0.095 Uiso calc 1
C C11 0.4429(4) -0.0041(4) 0.1134(3) 0.0860(13) Uani d 1
H H11 0.5066 -0.0187 0.1080 0.103 Uiso calc 1
C C12 0.3890(4) -0.0741(4) 0.1561(3) 0.0896(14) Uani d 1
H H12 0.4161 -0.1365 0.1793 0.108 Uiso calc 1
C C13 0.2950(4) -0.0530(4) 0.1651(3) 0.0873(14) Uani d 1
H H13 0.2586 -0.1006 0.1946 0.105 Uiso calc 1
C C14 0.2549(4) 0.0392(4) 0.1300(3) 0.0812(12) Uani d 1
H H14 0.1912 0.0532 0.1360 0.097 Uiso calc 1
C C15 0.1366(3) 0.1951(3) 0.0108(3) 0.0723(10) Uani d 1
C C16 0.1182(4) 0.1207(4) -0.0506(3) 0.0830(12) Uani d 1
H H16 0.1680 0.0861 -0.0750 0.100 Uiso calc 1
C C17 0.0272(4) 0.0967(4) -0.0765(3) 0.0912(14) Uani d 1
H H17 0.0156 0.0465 -0.1185 0.109 Uiso calc 1
C C18 -0.0466(4) 0.1470(4) -0.0402(4) 0.0987(16) Uani d 1
H H18 -0.1084 0.1319 -0.0583 0.118 Uiso calc 1
C C19 -0.0293(4) 0.2190(4) 0.0223(4) 0.1030(17) Uani d 1
H H19 -0.0794 0.2512 0.0480 0.124 Uiso calc 1
C C20 0.0622(4) 0.2446(4) 0.0478(4) 0.0910(14) Uani d 1
H H20 0.0736 0.2950 0.0897 0.109 Uiso calc 1
C C21 0.3309(4) 0.7174(4) 0.3787(3) 0.0853(13) Uani d 1
H H21 0.3903 0.7468 0.4026 0.102 Uiso calc 1
Cl Cl1 0.24667(11) 0.82254(11) 0.37214(10) 0.1001(4) Uani d 1
Cl Cl2 0.29219(12) 0.61431(11) 0.44304(10) 0.1061(4) Uani d 1
Cl Cl3 0.35045(12) 0.66739(12) 0.28107(9) 0.1034(4) Uani d 1
C C22 0.0251(4) 0.0957(4) 0.3284(4) 0.0959(15) Uani d 1
H H22 0.0155 0.1018 0.3876 0.115 Uiso calc 1
Cl Cl4 0.02810(13) -0.04155(12) 0.30240(11) 0.1102(4) Uani d 1
Cl Cl5 0.13277(12) 0.15706(16) 0.30768(12) 0.1288(6) Uani d 1
Cl Cl6 -0.06727(13) 0.16078(13) 0.27497(13) 0.1261(6) Uani d 1

loop_
_atom_site_aniso_label
_atom_site_aniso_U_11
_atom_site_aniso_U_22
_atom_site_aniso_U_33
_atom_site_aniso_U_12
_atom_site_aniso_U_13
_atom_site_aniso_U_23
Re1 0.06848(12) 0.06853(9) 0.07162(11) 0.00019(7) 0.00347(7) 0.00016(7)
Br1 0.0707(3) 0.0804(2) 0.0822(3) -0.00035(19) 0.0024(2) 0.0055(2)
P1 0.0706(7) 0.0695(5) 0.0717(7) 0.0009(5) 0.0046(5) -0.0012(5)
N1 0.069(2) 0.0740(18) 0.074(2) 0.0018(16) 0.0066(17) 0.0004(16)
C1 0.071(3) 0.071(2) 0.079(3) -0.0012(19) -0.005(2) 0.000(2)
O1 0.088(2) 0.097(2) 0.074(2) 0.0047(17) 0.0056(17) -0.0020(16)
C2 0.088(3) 0.070(2) 0.077(3) 0.000(2) 0.012(2) -0.003(2)
O2 0.078(2) 0.092(2) 0.092(2) 0.0048(17) -0.0031(18) 0.0046(17)
C3 0.083(3) 0.079(2) 0.074(3) 0.005(2) -0.006(2) -0.005(2)
O3 0.111(3) 0.0759(18) 0.097(3) -0.0122(18) 0.000(2) 0.0000(16)
C4 0.073(3) 0.080(2) 0.083(3) 0.002(2) 0.009(2) 0.008(2)
C5 0.076(3) 0.099(3) 0.083(3) 0.002(2) 0.013(2) 0.010(2)
C6 0.080(3) 0.100(3) 0.077(3) 0.005(2) 0.007(2) -0.002(2)
C7 0.074(3) 0.083(2) 0.081(3) -0.001(2) 0.002(2) -0.006(2)
C8 0.064(3) 0.071(2) 0.074(3) 0.0006(17) 0.001(2) 0.0005(18)
C9 0.080(3) 0.071(2) 0.069(3) -0.0015(19) 0.002(2) -0.0065(18)
C10 0.080(3) 0.071(2) 0.085(3) 0.001(2) -0.003(2) -0.003(2)
C11 0.083(3) 0.079(2) 0.095(4) 0.011(2) -0.005(3) -0.004(2)
C12 0.101(4) 0.076(2) 0.090(3) 0.006(3) -0.010(3) -0.002(2)
C13 0.104(4) 0.077(2) 0.079(3) -0.003(2) -0.005(3) 0.008(2)
C14 0.081(3) 0.081(2) 0.082(3) 0.003(2) 0.003(2) -0.001(2)
C15 0.072(3) 0.0675(19) 0.078(3) -0.0029(18) 0.004(2) 0.0041(18)
C16 0.080(3) 0.087(3) 0.083(3) -0.010(2) 0.006(2) 0.000(2)
C17 0.087(4) 0.100(3) 0.087(4) -0.015(3) 0.001(3) 0.000(3)
C18 0.078(4) 0.093(3) 0.123(5) -0.014(3) -0.009(3) 0.010(3)
C19 0.073(4) 0.090(3) 0.146(5) -0.003(3) 0.014(3) -0.006(3)
C20 0.079(3) 0.081(3) 0.115(4) -0.003(2) 0.018(3) -0.013(3)
C21 0.085(3) 0.088(3) 0.084(3) -0.008(2) 0.007(3) 0.006(2)
Cl1 0.1005(10) 0.0898(7) 0.1106(10) 0.0026(6) 0.0119(8) 0.0115(7)
Cl2 0.1271(13) 0.0897(7) 0.1023(10) -0.0028(7) 0.0146(9) 0.0158(7)
Cl3 0.1147(11) 0.1028(8) 0.0938(9) -0.0140(8) 0.0153(8) -0.0114(7)
C22 0.087(4) 0.108(3) 0.092(4) -0.008(3) -0.001(3) -0.006(3)
Cl4 0.1192(12) 0.1039(8) 0.1067(11) 0.0020(8) -0.0035(9) 0.0022(8)
Cl5 0.1014(12) 0.1516(14) 0.1350(14) -0.0353(10) 0.0217(10) -0.0418(11)
Cl6 0.1167(13) 0.1064(9) 0.1519(16) -0.0004(9) -0.0286(11) 0.0013(9)

loop_
_atom_type_symbol
_atom_type_description
_atom_type_scat_dispersion_real
_atom_type_scat_dispersion_imag
_atom_type_scat_source
C C 0.0033 0.0016 'International Tables Vol C Tables 4.2.6.8 and 6.1.1.4'
H H 0.0000 0.0000 'International Tables Vol C Tables 4.2.6.8 and 6.1.1.4'
N N 0.0061 0.0033 'International Tables Vol C Tables 4.2.6.8 and 6.1.1.4'
O O 0.0106 0.0060 'International Tables Vol C Tables 4.2.6.8 and 6.1.1.4'
P P 0.1023 0.0942 'International Tables Vol C Tables 4.2.6.8 and 6.1.1.4'
Cl Cl 0.1484 0.1585 'International Tables Vol C Tables 4.2.6.8 and 6.1.1.4'
Br Br -0.2901 2.4595 'International Tables Vol C Tables 4.2.6.8 and 6.1.1.4'
Re Re -1.0185 7.2310 'International Tables Vol C Tables 4.2.6.8 and 6.1.1.4'

loop_
_geom_angle_atom_site_label_1
_geom_angle_atom_site_label_2
_geom_angle_atom_site_label_3
_geom_angle
_geom_angle_publ_flag
C2 Re1 C1 90.2(2) y
C2 Re1 C3 88.3(2) y
C1 Re1 C3 93.39(19) y
C2 Re1 N1 93.39(17) y
C1 Re1 N1 167.89(15) y
C3 Re1 N1 98.27(17) y
C2 Re1 P1 93.56(13) y
C1 Re1 P1 102.86(12) y
C3 Re1 P1 163.62(15) y
N1 Re1 P1 65.39(9) y
C2 Re1 Br1 176.20(14) y
C1 Re1 Br1 92.84(14) y
C3 Re1 Br1 89.22(15) y
N1 Re1 Br1 84.11(10) y
P1 Re1 Br1 88.01(3) y
C9 P1 C15 105.2(2) ?
C9 P1 C8 106.3(2) ?
C15 P1 C8 106.9(2) ?
C9 P1 Re1 128.88(16) ?
C15 P1 Re1 120.04(14) ?
C8 P1 Re1 83.14(13) ?
C4 N1 C8 118.5(4) ?
C4 N1 Re1 134.2(3) ?
C8 N1 Re1 107.2(3) ?
O1 C1 Re1 176.7(4) ?
O2 C2 Re1 177.7(4) ?
O3 C3 Re1 178.8(5) ?
N1 C4 C5 121.7(4) ?
N1 C4 H4 119.2 ?
C5 C4 H4 119.2 ?
C4 C5 C6 120.3(5) ?
C4 C5 H5 119.8 ?
C6 C5 H5 119.8 ?
C7 C6 C5 118.6(5) ?
C7 C6 H6 120.7 ?
C5 C6 H6 120.7 ?
C6 C7 C8 118.9(4) ?
C6 C7 H7 120.6 ?
C8 C7 H7 120.6 ?
N1 C8 C7 122.0(4) ?
N1 C8 P1 104.1(3) ?
C7 C8 P1 133.9(3) ?
C10 C9 C14 118.4(4) ?
C10 C9 P1 121.8(3) ?
C14 C9 P1 119.7(4) ?
C9 C10 C11 120.2(5) ?
C9 C10 H10 119.9 ?
C11 C10 H10 119.9 ?
C12 C11 C10 120.5(5) ?
C12 C11 H11 119.8 ?
C10 C11 H11 119.8 ?
C11 C12 C13 120.3(5) ?
C11 C12 H12 119.9 ?
C13 C12 H12 119.9 ?
C12 C13 C14 119.8(5) ?
C12 C13 H13 120.1 ?
C14 C13 H13 120.1 ?
C13 C14 C9 120.9(5) ?
C13 C14 H14 119.5 ?
C9 C14 H14 119.5 ?
C16 C15 C20 119.2(5) ?
C16 C15 P1 122.6(4) ?
C20 C15 P1 118.2(4) ?
C15 C16 C17 120.8(5) ?
C15 C16 H16 119.6 ?
C17 C16 H16 119.6 ?
C16 C17 C18 119.8(5) ?
C16 C17 H17 120.1 ?
C18 C17 H17 120.1 ?
C19 C18 C17 119.9(5) ?
C19 C18 H18 120.1 ?
C17 C18 H18 120.1 ?
C18 C19 C20 120.5(5) ?
C18 C19 H19 119.8 ?
C20 C19 H19 119.8 ?
C19 C20 C15 119.7(5) ?
C19 C20 H20 120.1 ?
C15 C20 H20 120.1 ?
Cl3 C21 Cl2 110.9(3) ?
Cl3 C21 Cl1 110.0(3) ?
Cl2 C21 Cl1 109.8(3) ?
Cl3 C21 H21 108.7 ?
Cl2 C21 H21 108.7 ?
Cl1 C21 H21 108.7 ?
Cl6 C22 Cl4 110.7(3) ?
Cl6 C22 Cl5 110.5(3) ?
Cl4 C22 Cl5 109.9(3) ?
Cl6 C22 H22 108.6 ?
Cl4 C22 H22 108.6 ?
Cl5 C22 H22 108.6 ?

loop_
_geom_bond_atom_site_label_1
_geom_bond_atom_site_label_2
_geom_bond_distance
_geom_bond_publ_flag
Re1 C2 1.892(6) y
Re1 C1 1.914(5) y
Re1 C3 1.943(5) y
Re1 N1 2.173(4) y
Re1 P1 2.4687(13) y
Re1 Br1 2.6066(8) y
P1 C9 1.800(5) ?
P1 C15 1.806(5) ?
P1 C8 1.815(5) ?
N1 C4 1.330(5) ?
N1 C8 1.360(5) ?
C1 O1 1.147(5) ?
C2 O2 1.131(6) ?
C3 O3 1.116(5) ?
C4 C5 1.355(7) ?
C4 H4 0.9300 ?
C5 C6 1.384(7) ?
C5 H5 0.9300 ?
C6 C7 1.368(7) ?
C6 H6 0.9300 ?
C7 C8 1.370(6) ?
C7 H7 0.9300 ?
C9 C10 1.385(6) ?
C9 C14 1.394(6) ?
C10 C11 1.392(6) ?
C10 H10 0.9300 ?
C11 C12 1.364(7) ?
C11 H11 0.9300 ?
C12 C13 1.373(8) ?
C12 H12 0.9300 ?
C13 C14 1.382(6) ?
C13 H13 0.9300 ?
C14 H14 0.9300 ?
C15 C16 1.370(6) ?
C15 C20 1.382(6) ?
C16 C17 1.371(7) ?
C16 H16 0.9300 ?
C17 C18 1.374(8) ?
C17 H17 0.9300 ?
C18 C19 1.362(8) ?
C18 H18 0.9300 ?
C19 C20 1.381(8) ?
C19 H19 0.9300 ?
C20 H20 0.9300 ?
C21 Cl3 1.737(5) ?
C21 Cl2 1.749(5) ?
C21 Cl1 1.762(5) ?
C21 H21 0.9800 ?
C22 Cl6 1.735(6) ?
C22 Cl4 1.743(6) ?
C22 Cl5 1.751(6) ?
C22 H22 0.9800 ?

loop_
_geom_hbond_atom_site_label_D
_geom_hbond_atom_site_label_H
_geom_hbond_atom_site_label_A
_geom_hbond_site_symmetry_A
_geom_hbond_distance_DH
_geom_hbond_distance_HA
_geom_hbond_distance_DA
_geom_hbond_angle_DHA
C21 H21 Br1 2_655 0.98 2.66 3.490(5) 143
C4 H4 Br1 3_665 0.93 2.80 3.552(5) 139

loop_
_geom_torsion_atom_site_label_1
_geom_torsion_atom_site_label_2
_geom_torsion_atom_site_label_3
_geom_torsion_atom_site_label_4
_geom_torsion
C8 N1 C4 C5 0.8(7)
Re1 N1 C4 C5 176.3(4)
N1 C4 C5 C6 -1.2(8)
C4 C5 C6 C7 0.5(8)
C5 C6 C7 C8 0.4(7)
C4 N1 C8 C7 0.2(7)
Re1 N1 C8 C7 -176.4(4)
C4 N1 C8 P1 -179.2(3)
Re1 N1 C8 P1 4.2(3)
C6 C7 C8 N1 -0.8(7)
C6 C7 C8 P1 178.3(4)
C9 P1 C8 N1 -132.1(3)
C15 P1 C8 N1 115.8(3)
Re1 P1 C8 N1 -3.5(3)
C9 P1 C8 C7 48.6(5)
C15 P1 C8 C7 -63.4(5)
Re1 P1 C8 C7 177.2(5)
C15 P1 C9 C10 145.3(4)
C8 P1 C9 C10 32.1(4)
Re1 P1 C9 C10 -62.3(4)
C15 P1 C9 C14 -37.4(4)
C8 P1 C9 C14 -150.6(4)
Re1 P1 C9 C14 115.0(4)
C14 C9 C10 C11 0.1(7)
P1 C9 C10 C11 177.4(4)
C9 C10 C11 C12 0.2(8)
C10 C11 C12 C13 -0.5(8)
C11 C12 C13 C14 0.5(8)
C12 C13 C14 C9 -0.2(8)
C10 C9 C14 C13 -0.1(7)
P1 C9 C14 C13 -177.5(4)
C9 P1 C15 C16 -63.3(4)
C8 P1 C15 C16 49.5(4)
Re1 P1 C15 C16 141.4(3)
C9 P1 C15 C20 118.0(4)
C8 P1 C15 C20 -129.2(4)
Re1 P1 C15 C20 -37.3(4)
C20 C15 C16 C17 1.3(7)
P1 C15 C16 C17 -177.4(4)
C15 C16 C17 C18 -0.5(8)
C16 C17 C18 C19 -1.2(9)
C17 C18 C19 C20 2.1(9)
C18 C19 C20 C15 -1.3(9)
C16 C15 C20 C19 -0.3(8)
P1 C15 C20 C19 178.4(4)

_cod_database_fobs_code 2242982
